data_7062294
loop_
_publ_author_name
'Nizar, Siti Nabilla Aliya Mohd'
'Rosli, Mohd Mustaqim'
'Samsuri, Siti Azrah Mohamad'
'Razak, Ibrahim Abdul'
'Arshad, Suhana'

_publ_section_title
;
 Involvement of halogen and polyaromatic substituents in chalcone
 derivatives as dye sensitizers in solar cell applications
;
_journal_issue 12
_journal_name_full 'New Journal of Chemistry'
_journal_page_first 5804
_journal_page_last 5815
_journal_paper_doi 10.1039/D2NJ05937A
_journal_volume 47
_journal_year 2023
_chemical_formula_sum 'C25 H15 Br O'
_chemical_formula_weight 411.28
_space_group_crystal_system monoclinic
_space_group_IT_number 15
_space_group_name_Hall '-C 2yc'
_space_group_name_H-M_alt 'C 1 2/c 1'
_atom_sites_solution_hydrogens geom
_audit_creation_method SHELXL-2014/7
_audit_update_record
;
2022-04-05 deposited with the CCDC.	2023-02-20 downloaded from the CCDC.
;
_cell_angle_alpha 90
_cell_angle_beta 92.487(15)
_cell_angle_gamma 90
_cell_formula_units_Z 8
_cell_length_a 30.60(3)
_cell_length_b 5.318(5)
_cell_length_c 20.809(17)
_cell_measurement_reflns_used 568
_cell_measurement_temperature 296(2)
_cell_measurement_theta_max 13.71
_cell_measurement_theta_min 2.42
_cell_volume 3383(5)
_computing_cell_refinement 'Bruker SAINT'
_computing_data_collection 'Bruker APEX2'
_computing_data_reduction 'Bruker SAINT'
_computing_molecular_graphics 'Bruker SHELXTL'
_computing_publication_material 'Bruker SHELXTL'
_computing_structure_refinement 'SHELXL-2014/7 (Sheldrick, 2014)'
_computing_structure_solution 'SHELXS-97 (Sheldrick 2008)'
_diffrn_ambient_temperature 293(2)
_diffrn_measured_fraction_theta_full 1.000
_diffrn_measured_fraction_theta_max 1.000
_diffrn_measurement_device_type 'Bruker APEX-II CCD'
_diffrn_measurement_method '\f and \w scans'
_diffrn_radiation_type MoK\a
_diffrn_radiation_wavelength 0.71073
_diffrn_reflns_av_R_equivalents 0.4606
_diffrn_reflns_av_unetI/netI 0.1923
_diffrn_reflns_Laue_measured_fraction_full 1.000
_diffrn_reflns_Laue_measured_fraction_max 1.000
_diffrn_reflns_limit_h_max 36
_diffrn_reflns_limit_h_min -36
_diffrn_reflns_limit_k_max 6
_diffrn_reflns_limit_k_min -6
_diffrn_reflns_limit_l_max 24
_diffrn_reflns_limit_l_min -24
_diffrn_reflns_number 39817
_diffrn_reflns_point_group_measured_fraction_full 1.000
_diffrn_reflns_point_group_measured_fraction_max 1.000
_diffrn_reflns_theta_full 24.997
_diffrn_reflns_theta_max 24.997
_diffrn_reflns_theta_min 1.332
_exptl_absorpt_coefficient_mu 2.443
_exptl_absorpt_correction_type none
_exptl_crystal_colour yellow
_exptl_crystal_density_diffrn 1.615
_exptl_crystal_description Plate
_exptl_crystal_F_000 1664
_exptl_crystal_size_max 0.483
_exptl_crystal_size_mid 0.182
_exptl_crystal_size_min 0.132
_refine_diff_density_max 0.230
_refine_diff_density_min -0.337
_refine_diff_density_rms 0.069
_refine_ls_extinction_method none
_refine_ls_goodness_of_fit_ref 1.004
_refine_ls_hydrogen_treatment constr
_refine_ls_matrix_type full
_refine_ls_number_parameters 244
_refine_ls_number_reflns 2998
_refine_ls_number_restraints 0
_refine_ls_restrained_S_all 1.004
_refine_ls_R_factor_all 0.2743
_refine_ls_R_factor_gt 0.0872
_refine_ls_shift/su_max 0.000
_refine_ls_shift/su_mean 0.000
_refine_ls_structure_factor_coef Fsqd
_refine_ls_weighting_details 'w=1/[\s^2^(Fo^2^)+(0.0919P)^2^] where P=(Fo^2^+2Fc^2^)/3'
_refine_ls_weighting_scheme calc
_refine_ls_wR_factor_gt 0.1642
_refine_ls_wR_factor_ref 0.2499
_reflns_Friedel_coverage 0.000
_reflns_number_gt 924
_reflns_number_total 2998
_reflns_threshold_expression 'I > 2\s(I)'
_cod_data_source_file d2nj05937a2.cif
_cod_data_source_block mo_kh03a_0m
_cod_depositor_comments 'Adding full bibliography for 7062293--7062294.cif.'
_cod_original_sg_symbol_H-M 'C 2/c'
_cod_database_code 7062294
_shelx_shelxl_version_number 2014/7
_shelx_space_group_comment
;
The symmetry employed for this shelxl refinement is uniquely defined
by the following loop, which should always be used as a source of
symmetry information in preference to the above space-group names.
They are only intended as comments.
;
_shelx_estimated_absorpt_t_min 0.385
_shelx_estimated_absorpt_t_max 0.739

loop_
_space_group_symop_operation_xyz
'x, y, z'
'-x, y, -z+1/2'
'x+1/2, y+1/2, z'
'-x+1/2, y+1/2, -z+1/2'
'-x, -y, -z'
'x, -y, z-1/2'
'-x+1/2, -y+1/2, -z'
'x+1/2, -y+1/2, z-1/2'

loop_
_atom_site_label
_atom_site_type_symbol
_atom_site_fract_x
_atom_site_fract_y
_atom_site_fract_z
_atom_site_U_iso_or_equiv
_atom_site_adp_type
_atom_site_occupancy
_atom_site_site_symmetry_order
_atom_site_calc_flag
_atom_site_refinement_flags_posn
_atom_site_refinement_flags_adp
_atom_site_refinement_flags_occupancy
_atom_site_disorder_assembly
_atom_site_disorder_group
Br1 Br -0.25683(4) -0.4260(3) -0.63505(7) 0.1213(8) Uani 1 1 d . . . . .
O1 O -0.4103(3) -0.0447(18) -0.8453(4) 0.111(3) Uani 1 1 d . . . . .
C1 C -0.5161(4) -0.752(3) -0.8376(6) 0.081(3) Uani 1 1 d . . . . .
H1A H -0.4941 -0.7802 -0.8062 0.098 Uiso 1 1 calc R U . . .
C2 C -0.5505(4) -0.910(2) -0.8409(6) 0.086(3) Uani 1 1 d . . . . .
H2A H -0.5522 -1.0440 -0.8122 0.103 Uiso 1 1 calc R U . . .
C3 C -0.5825(4) -0.871(2) -0.8866(6) 0.068(3) Uani 1 1 d . . . . .
C4 C -0.6197(5) -1.027(2) -0.8922(6) 0.090(4) Uani 1 1 d . . . . .
H4A H -0.6224 -1.1636 -0.8647 0.108 Uiso 1 1 calc R U . . .
C5 C -0.6510(4) -0.978(3) -0.9371(7) 0.095(4) Uani 1 1 d . . . . .
H5A H -0.6756 -1.0813 -0.9394 0.114 Uiso 1 1 calc R U . . .
C6 C -0.6486(5) -0.780(3) -0.9811(6) 0.083(4) Uani 1 1 d . . . . .
C7 C -0.6807(4) -0.748(3) -1.0267(7) 0.105(4) Uani 1 1 d . . . . .
H7A H -0.7055 -0.8498 -1.0290 0.126 Uiso 1 1 calc R U . . .
C8 C -0.6748(5) -0.562(3) -1.0681(7) 0.102(4) Uani 1 1 d . . . . .
H8A H -0.6960 -0.5401 -1.1010 0.122 Uiso 1 1 calc R U . . .
C9 C -0.6405(5) -0.403(2) -1.0661(6) 0.087(4) Uani 1 1 d . . . . .
H9A H -0.6393 -0.2697 -1.0950 0.104 Uiso 1 1 calc R U . . .
C10 C -0.6076(4) -0.441(3) -1.0208(6) 0.075(3) Uani 1 1 d . . . . .
C11 C -0.5703(4) -0.292(2) -1.0159(6) 0.083(3) Uani 1 1 d . . . . .
H11A H -0.5667 -0.1664 -1.0462 0.100 Uiso 1 1 calc R U . . .
C12 C -0.5405(4) -0.323(2) -0.9708(6) 0.076(3) Uani 1 1 d . . . . .
H12A H -0.5165 -0.2154 -0.9686 0.092 Uiso 1 1 calc R U . . .
C13 C -0.5435(4) -0.515(3) -0.9249(6) 0.074(3) Uani 1 1 d . . . . .
C14 C -0.5798(4) -0.675(3) -0.9298(6) 0.070(3) Uani 1 1 d . . . . .
C15 C -0.6120(4) -0.633(3) -0.9775(6) 0.071(3) Uani 1 1 d . . . . .
C16 C -0.5122(4) -0.557(3) -0.8775(6) 0.071(3) Uani 1 1 d . . . . .
C17 C -0.4762(4) -0.390(2) -0.8667(5) 0.081(3) Uani 1 1 d . . . . .
H17A H -0.4775 -0.2402 -0.8897 0.098 Uiso 1 1 calc R U . . .
C18 C -0.4427(4) -0.420(2) -0.8296(6) 0.084(3) Uani 1 1 d . . . . .
H18A H -0.4402 -0.5713 -0.8072 0.101 Uiso 1 1 calc R U . . .
C19 C -0.4086(4) -0.242(3) -0.8196(5) 0.075(3) Uani 1 1 d . . . . .
C20 C -0.3710(4) -0.296(3) -0.7771(6) 0.074(3) Uani 1 1 d . . . . .
C21 C -0.3687(4) -0.496(2) -0.7393(7) 0.089(4) Uani 1 1 d . . . . .
H21A H -0.3917 -0.6102 -0.7422 0.107 Uiso 1 1 calc R U . . .
C22 C -0.3356(5) -0.543(2) -0.6973(6) 0.089(4) Uani 1 1 d . . . . .
H22A H -0.3351 -0.6847 -0.6710 0.107 Uiso 1 1 calc R U . . .
C23 C -0.3031(4) -0.374(3) -0.6951(6) 0.082(4) Uani 1 1 d . . . . .
C24 C -0.3029(4) -0.175(3) -0.7324(7) 0.093(4) Uani 1 1 d . . . . .
H24A H -0.2795 -0.0632 -0.7303 0.112 Uiso 1 1 calc R U . . .
C25 C -0.3368(5) -0.136(2) -0.7730(6) 0.092(4) Uani 1 1 d . . . . .
H25A H -0.3370 0.0046 -0.7995 0.110 Uiso 1 1 calc R U . . .

loop_
_atom_site_aniso_label
_atom_site_aniso_U_11
_atom_site_aniso_U_22
_atom_site_aniso_U_33
_atom_site_aniso_U_23
_atom_site_aniso_U_13
_atom_site_aniso_U_12
Br1 0.0844(10) 0.1642(15) 0.1127(11) -0.0019(10) -0.0250(7) 0.0138(10)
O1 0.107(7) 0.090(7) 0.132(7) 0.038(6) -0.046(6) -0.018(6)
C1 0.075(9) 0.105(11) 0.064(8) 0.000(9) -0.005(7) -0.001(9)
C2 0.087(9) 0.091(10) 0.079(9) 0.010(8) -0.003(8) -0.004(9)
C3 0.077(10) 0.070(10) 0.057(8) -0.007(8) 0.017(7) 0.000(8)
C4 0.098(10) 0.074(9) 0.098(10) 0.001(8) 0.010(9) -0.007(9)
C5 0.057(8) 0.129(14) 0.100(10) -0.030(10) 0.005(8) -0.008(8)
C6 0.097(12) 0.086(10) 0.066(9) -0.002(9) 0.013(9) -0.007(10)
C7 0.085(10) 0.136(14) 0.092(11) -0.006(11) -0.015(10) 0.002(10)
C8 0.104(11) 0.123(13) 0.075(9) -0.013(10) -0.032(8) -0.001(11)
C9 0.090(9) 0.084(10) 0.085(9) -0.001(8) -0.013(8) 0.004(8)
C10 0.081(10) 0.079(10) 0.067(8) 0.000(8) 0.007(8) 0.019(9)
C11 0.075(9) 0.093(10) 0.083(9) -0.008(8) 0.007(8) 0.001(8)
C12 0.069(8) 0.090(10) 0.069(8) -0.008(8) -0.012(7) 0.001(7)
C13 0.072(9) 0.093(11) 0.056(8) -0.007(8) -0.005(7) 0.016(8)
C14 0.061(9) 0.090(11) 0.060(8) -0.019(8) 0.004(7) 0.000(8)
C15 0.056(8) 0.090(11) 0.066(9) -0.022(8) 0.003(7) -0.005(8)
C16 0.069(8) 0.085(10) 0.060(8) -0.009(8) 0.007(7) 0.000(8)
C17 0.077(9) 0.095(10) 0.071(8) -0.009(7) -0.009(7) 0.005(8)
C18 0.073(8) 0.071(8) 0.108(10) 0.005(8) -0.009(8) -0.013(8)
C19 0.086(10) 0.070(10) 0.069(8) 0.010(8) -0.003(7) -0.002(9)
C20 0.079(9) 0.067(10) 0.074(8) 0.003(8) -0.014(7) -0.004(8)
C21 0.076(9) 0.079(11) 0.110(10) 0.008(9) -0.025(8) -0.013(7)
C22 0.087(9) 0.081(9) 0.097(9) 0.023(8) -0.019(8) 0.000(9)
C23 0.063(8) 0.104(12) 0.076(9) -0.009(9) -0.012(7) 0.005(8)
C24 0.067(9) 0.109(12) 0.104(10) 0.029(9) -0.005(8) -0.022(8)
C25 0.094(10) 0.087(11) 0.094(10) 0.025(8) -0.015(8) -0.011(9)

loop_
_atom_type_symbol
_atom_type_description
_atom_type_scat_dispersion_real
_atom_type_scat_dispersion_imag
_atom_type_scat_source
C C 0.0033 0.0016 'International Tables Vol C Tables 4.2.6.8 and 6.1.1.4'
H H 0.0000 0.0000 'International Tables Vol C Tables 4.2.6.8 and 6.1.1.4'
O O 0.0106 0.0060 'International Tables Vol C Tables 4.2.6.8 and 6.1.1.4'
Br Br -0.2901 2.4595 'International Tables Vol C Tables 4.2.6.8 and 6.1.1.4'

loop_
_geom_angle_atom_site_label_1
_geom_angle_atom_site_label_2
_geom_angle_atom_site_label_3
_geom_angle
_geom_angle_site_symmetry_1
_geom_angle_site_symmetry_3
_geom_angle_publ_flag
C16 C1 C2 123.0(12) . . ?
C16 C1 H1A 118.5 . . ?
C2 C1 H1A 118.5 . . ?
C1 C2 C3 118.7(12) . . ?
C1 C2 H2A 120.7 . . ?
C3 C2 H2A 120.7 . . ?
C2 C3 C14 120.7(12) . . ?
C2 C3 C4 121.6(14) . . ?
C14 C3 C4 117.6(12) . . ?
C5 C4 C3 119.7(12) . . ?
C5 C4 H4A 120.2 . . ?
C3 C4 H4A 120.2 . . ?
C4 C5 C6 123.3(13) . . ?
C4 C5 H5A 118.3 . . ?
C6 C5 H5A 118.3 . . ?
C7 C6 C15 122.5(15) . . ?
C7 C6 C5 120.0(16) . . ?
C15 C6 C5 117.4(15) . . ?
C8 C7 C6 115.8(15) . . ?
C8 C7 H7A 122.1 . . ?
C6 C7 H7A 122.1 . . ?
C7 C8 C9 125.1(13) . . ?
C7 C8 H8A 117.4 . . ?
C9 C8 H8A 117.4 . . ?
C8 C9 C10 118.5(13) . . ?
C8 C9 H9A 120.8 . . ?
C10 C9 H9A 120.8 . . ?
C9 C10 C15 118.3(13) . . ?
C9 C10 C11 122.9(15) . . ?
C15 C10 C11 118.7(12) . . ?
C12 C11 C10 122.2(12) . . ?
C12 C11 H11A 118.9 . . ?
C10 C11 H11A 118.9 . . ?
C11 C12 C13 121.4(12) . . ?
C11 C12 H12A 119.3 . . ?
C13 C12 H12A 119.3 . . ?
C16 C13 C14 119.0(13) . . ?
C16 C13 C12 123.1(14) . . ?
C14 C13 C12 117.9(12) . . ?
C3 C14 C15 121.6(14) . . ?
C3 C14 C13 118.8(12) . . ?
C15 C14 C13 119.6(14) . . ?
C6 C15 C10 119.6(13) . . ?
C6 C15 C14 120.3(16) . . ?
C10 C15 C14 120.1(13) . . ?
C1 C16 C13 119.8(12) . . ?
C1 C16 C17 118.3(12) . . ?
C13 C16 C17 121.8(14) . . ?
C18 C17 C16 128.2(13) . . ?
C18 C17 H17A 115.9 . . ?
C16 C17 H17A 115.9 . . ?
C17 C18 C19 125.1(13) . . ?
C17 C18 H18A 117.5 . . ?
C19 C18 H18A 117.5 . . ?
O1 C19 C18 120.8(12) . . ?
O1 C19 C20 118.1(13) . . ?
C18 C19 C20 121.0(13) . . ?
C21 C20 C25 116.7(11) . . ?
C21 C20 C19 122.8(14) . . ?
C25 C20 C19 120.5(14) . . ?
C20 C21 C22 124.1(12) . . ?
C20 C21 H21A 118.0 . . ?
C22 C21 H21A 118.0 . . ?
C21 C22 C23 115.8(12) . . ?
C21 C22 H22A 122.1 . . ?
C23 C22 H22A 122.1 . . ?
C24 C23 C22 123.0(12) . . ?
C24 C23 Br1 119.6(13) . . ?
C22 C23 Br1 117.4(13) . . ?
C23 C24 C25 118.6(12) . . ?
C23 C24 H24A 120.7 . . ?
C25 C24 H24A 120.7 . . ?
C24 C25 C20 121.8(12) . . ?
C24 C25 H25A 119.1 . . ?
C20 C25 H25A 119.1 . . ?

loop_
_geom_bond_atom_site_label_1
_geom_bond_atom_site_label_2
_geom_bond_distance
_geom_bond_site_symmetry_2
_geom_bond_publ_flag
Br1 C23 1.868(11) . ?
O1 C19 1.176(12) . ?
C1 C16 1.339(14) . ?
C1 C2 1.346(14) . ?
C1 H1A 0.9300 . ?
C2 C3 1.353(14) . ?
C2 H2A 0.9300 . ?
C3 C14 1.383(13) . ?
C3 C4 1.409(15) . ?
C4 C5 1.334(15) . ?
C4 H4A 0.9300 . ?
C5 C6 1.398(16) . ?
C5 H5A 0.9300 . ?
C6 C7 1.346(15) . ?
C6 C15 1.367(14) . ?
C7 C8 1.330(16) . ?
C7 H7A 0.9300 . ?
C8 C9 1.347(16) . ?
C8 H8A 0.9300 . ?
C9 C10 1.367(14) . ?
C9 H9A 0.9300 . ?
C10 C15 1.371(14) . ?
C10 C11 1.388(15) . ?
C11 C12 1.291(13) . ?
C11 H11A 0.9300 . ?
C12 C13 1.403(14) . ?
C12 H12A 0.9300 . ?
C13 C16 1.363(14) . ?
C13 C14 1.397(15) . ?
C14 C15 1.386(14) . ?
C16 C17 1.424(15) . ?
C17 C18 1.267(14) . ?
C17 H17A 0.9300 . ?
C18 C19 1.418(15) . ?
C18 H18A 0.9300 . ?
C19 C20 1.451(14) . ?
C20 C21 1.322(14) . ?
C20 C25 1.345(14) . ?
C21 C22 1.334(14) . ?
C21 H21A 0.9300 . ?
C22 C23 1.341(15) . ?
C22 H22A 0.9300 . ?
C23 C24 1.310(14) . ?
C24 C25 1.326(14) . ?
C24 H24A 0.9300 . ?
C25 H25A 0.9300 . ?

loop_
_geom_torsion_atom_site_label_1
_geom_torsion_atom_site_label_2
_geom_torsion_atom_site_label_3
_geom_torsion_atom_site_label_4
_geom_torsion
_geom_torsion_site_symmetry_1
_geom_torsion_site_symmetry_2
_geom_torsion_site_symmetry_3
_geom_torsion_site_symmetry_4
_geom_torsion_publ_flag
C16 C1 C2 C3 0.3(18) . . . . ?
C1 C2 C3 C14 0.9(16) . . . . ?
C1 C2 C3 C4 -179.1(11) . . . . ?
C2 C3 C4 C5 178.5(10) . . . . ?
C14 C3 C4 C5 -1.4(16) . . . . ?
C3 C4 C5 C6 1.5(18) . . . . ?
C4 C5 C6 C7 177.5(12) . . . . ?
C4 C5 C6 C15 0.8(18) . . . . ?
C15 C6 C7 C8 -0.5(19) . . . . ?
C5 C6 C7 C8 -177.1(12) . . . . ?
C6 C7 C8 C9 -2(2) . . . . ?
C7 C8 C9 C10 4(2) . . . . ?
C8 C9 C10 C15 -3.0(17) . . . . ?
C8 C9 C10 C11 178.2(11) . . . . ?
C9 C10 C11 C12 176.4(11) . . . . ?
C15 C10 C11 C12 -2.5(17) . . . . ?
C10 C11 C12 C13 2.0(18) . . . . ?
C11 C12 C13 C16 178.4(10) . . . . ?
C11 C12 C13 C14 0.4(16) . . . . ?
C2 C3 C14 C15 179.2(10) . . . . ?
C4 C3 C14 C15 -0.9(15) . . . . ?
C2 C3 C14 C13 -0.7(15) . . . . ?
C4 C3 C14 C13 179.3(9) . . . . ?
C16 C13 C14 C3 -0.6(15) . . . . ?
C12 C13 C14 C3 177.5(9) . . . . ?
C16 C13 C14 C15 179.6(9) . . . . ?
C12 C13 C14 C15 -2.4(15) . . . . ?
C7 C6 C15 C10 1.4(17) . . . . ?
C5 C6 C15 C10 178.1(10) . . . . ?
C7 C6 C15 C14 -179.8(11) . . . . ?
C5 C6 C15 C14 -3.1(16) . . . . ?
C9 C10 C15 C6 0.4(16) . . . . ?
C11 C10 C15 C6 179.3(10) . . . . ?
C9 C10 C15 C14 -178.4(10) . . . . ?
C11 C10 C15 C14 0.5(16) . . . . ?
C3 C14 C15 C6 3.2(15) . . . . ?
C13 C14 C15 C6 -176.9(10) . . . . ?
C3 C14 C15 C10 -178.0(10) . . . . ?
C13 C14 C15 C10 1.9(15) . . . . ?
C2 C1 C16 C13 -1.6(18) . . . . ?
C2 C1 C16 C17 175.2(11) . . . . ?
C14 C13 C16 C1 1.7(16) . . . . ?
C12 C13 C16 C1 -176.3(11) . . . . ?
C14 C13 C16 C17 -175.0(10) . . . . ?
C12 C13 C16 C17 7.0(16) . . . . ?
C1 C16 C17 C18 12.0(19) . . . . ?
C13 C16 C17 C18 -171.4(12) . . . . ?
C16 C17 C18 C19 -177.8(11) . . . . ?
C17 C18 C19 O1 2(2) . . . . ?
C17 C18 C19 C20 -178.8(11) . . . . ?
O1 C19 C20 C21 170.5(13) . . . . ?
C18 C19 C20 C21 -9.0(18) . . . . ?
O1 C19 C20 C25 -7.5(18) . . . . ?
C18 C19 C20 C25 173.1(11) . . . . ?
C25 C20 C21 C22 1.7(19) . . . . ?
C19 C20 C21 C22 -176.3(11) . . . . ?
C20 C21 C22 C23 -0.6(19) . . . . ?
C21 C22 C23 C24 -1.1(19) . . . . ?
C21 C22 C23 Br1 178.0(8) . . . . ?
C22 C23 C24 C25 1(2) . . . . ?
Br1 C23 C24 C25 -177.6(9) . . . . ?
C23 C24 C25 C20 0(2) . . . . ?
C21 C20 C25 C24 -1.3(19) . . . . ?
C19 C20 C25 C24 176.8(11) . . . . ?
